data_4512666
loop_
_publ_author_name
'Drees, Yvo'
'Agrestini, Stefano'
'Zaharko, Oksana'
'Komarek, Alexander Christoph'

_publ_section_title
;
 Floating Zone Single Crystal Growth of \g-CoV2O6with Substantially
 Enhanced Crystal Size and Quality
;
_journal_issue 3
_journal_name_full 'Crystal Growth &amp; Design'
_journal_page_first 1168
_journal_paper_doi 10.1021/cg5015303
_journal_volume 15
_journal_year 2015
_chemical_formula_sum 'Co1.478 O9 V3'
_chemical_formula_weight 383.9
_chemical_name_systematic ' ?'
_space_group_IT_number 2
_symmetry_cell_setting triclinic
_symmetry_Int_Tables_number 2
_symmetry_space_group_name_Hall '-P 1'
_symmetry_space_group_name_H-M 'P -1'
_cell_angle_alpha 90.281
_cell_angle_beta 93.692
_cell_angle_gamma 102.185
_cell_formula_units_Z 2
_cell_length_a 7.1792
_cell_length_b 8.8975
_cell_length_c 4.8117
_cell_measurement_temperature 293
_cell_volume 299.755
_diffrn_ambient_temperature 293
_diffrn_measured_fraction_theta_full 0.98
_diffrn_measured_fraction_theta_max 0.98
_diffrn_radiation_probe x-ray
_diffrn_radiation_source 'X-ray tube'
_diffrn_radiation_type 'Mo K\a'
_diffrn_radiation_wavelength 0.71069
_diffrn_reflns_av_R_equivalents 0.0237
_diffrn_reflns_av_sigmaI/netI 0.0087
_diffrn_reflns_limit_h_max 19
_diffrn_reflns_limit_h_min -19
_diffrn_reflns_limit_k_max 23
_diffrn_reflns_limit_k_min -23
_diffrn_reflns_limit_l_max 12
_diffrn_reflns_limit_l_min -12
_diffrn_reflns_number 171748
_diffrn_reflns_theta_full 71.56
_diffrn_reflns_theta_max 71.56
_diffrn_reflns_theta_min 2.34
_exptl_absorpt_coefficient_mu 8.553
_exptl_absorpt_correction_T_max 0.4704
_exptl_absorpt_correction_T_min 0.3913
_exptl_absorpt_correction_type multi-scan
_exptl_crystal_colour black
_exptl_crystal_density_diffrn 4.2535
_exptl_crystal_description spherical
_exptl_crystal_F_000 359
_exptl_crystal_size_max 0.07
_exptl_crystal_size_mid 0.07
_exptl_crystal_size_min 0.07
_exptl_crystal_size_rad 0.07
_refine_diff_density_max 1.11
_refine_diff_density_min -1.00
_refine_ls_extinction_coef 360(50)
_refine_ls_extinction_method 'B-C type 1 Lorentzian isotropic (Becker & Coppens, 1974)'
_refine_ls_goodness_of_fit_gt 1.80
_refine_ls_goodness_of_fit_ref 1.76
_refine_ls_number_constraints 11
_refine_ls_number_parameters 127
_refine_ls_number_reflns 11803
_refine_ls_number_restraints 0
_refine_ls_R_factor_all 0.0209
_refine_ls_R_factor_gt 0.0185
_refine_ls_shift/su_max 0.0032
_refine_ls_shift/su_mean 0.0001
_refine_ls_structure_factor_coef Fsqd
_refine_ls_weighting_details w=1/(\s^2^(I)+0.0004I^2^)
_refine_ls_weighting_scheme sigma
_refine_ls_wR_factor_gt 0.0498
_refine_ls_wR_factor_ref 0.0505
_reflns_number_gt 11029
_reflns_number_total 11803
_reflns_threshold_expression I>3\s(I)
_cod_data_source_file cg5015303_si_001.cif
_cod_data_source_block I
_cod_depositor_comments
;
The following automatic conversions were performed:

'_diffrn_radiation_probe' value 'X-ray' changed to 'x-ray' according
to
/usr/data/users/saulius/crontab/automatic-downloads/rss-feeds/ACS/lib/dictionaries/cif_core.dic
dictionary named 'cif_core.dic' version 2.4.2 from 2011-04-26.

Automatic conversion script
Id: cif_fix_values 3008 2015-01-20 13:52:24Z robertas 

 Adding full bibliography for 4512666.cif.
;
_cod_original_cell_volume 299.7549
_cod_database_code 4512666

loop_
_space_group_symop_id
_space_group_symop_operation_xyz
1 x,y,z
2 -x,-y,-z

loop_
_atom_site_label
_atom_site_type_symbol
_atom_site_fract_x
_atom_site_fract_y
_atom_site_fract_z
_atom_site_adp_type
_atom_site_U_iso_or_equiv
_atom_site_site_symmetry_multiplicity
_atom_site_occupancy
_atom_site_calc_flag
Co1 Co 0 0.5 0 Uani 0.006125(12) 1 0.9829(9) d
Co2 Co 0.019736(8) 0.168530(6) 0.019978(11) Uani 0.006032(9) 2 0.9829(9) d
V1 V 0.712140(8) 0.969727(7) 0.459117(12) Uani 0.004736(9) 2 0.9776(9) d
V2 V 0.711652(8) 0.606743(7) 0.455070(12) Uani 0.004797(9) 2 0.9776(9) d
V3 V 0.580616(8) 0.262860(6) 0.120465(11) Uani 0.004451(9) 2 0.9776(9) d
O1 O 0.16566(5) 0.48969(4) 0.34720(7) Uani 0.00967(6) 2 1 d
O2 O 0.84533(4) 0.63918(4) 0.16956(6) Uani 0.00759(5) 2 1 d
O3 O 0.17883(4) 0.69881(4) 0.89001(7) Uani 0.00849(5) 2 1 d
O4 O 0.15470(4) 0.01892(4) 0.82691(6) Uani 0.00753(5) 2 1 d
O5 O 0.16627(5) 0.89240(4) 0.34168(7) Uani 0.00956(5) 2 1 d
O6 O 0.78512(4) 0.79907(3) 0.63613(6) Uani 0.00692(4) 2 1 d
O7 O 0.47579(4) 0.91448(4) 0.70188(6) Uani 0.00714(5) 2 1 d
O8 O 0.47437(4) 0.57763(3) 0.70195(6) Uani 0.00721(5) 2 1 d
O9 O 0.52414(5) 0.75366(4) 0.20293(7) Uani 0.00942(6) 2 1 d

loop_
_atom_site_aniso_label
_atom_site_aniso_type_symbol
_atom_site_aniso_U_11
_atom_site_aniso_U_22
_atom_site_aniso_U_33
_atom_site_aniso_U_12
_atom_site_aniso_U_13
_atom_site_aniso_U_23
Co1 Co 0.00620(2) 0.00522(2) 0.00723(2) 0.001682(16) 0.000945(15) 0.000664(15)
Co2 Co 0.006493(15) 0.004808(15) 0.006853(15) 0.001166(11) 0.000984(11) 0.000284(10)
V1 V 0.004136(15) 0.005138(16) 0.005011(15) 0.001010(12) 0.000749(11) 0.000708(11)
V2 V 0.004363(15) 0.005029(16) 0.005009(15) 0.000887(12) 0.000788(11) -0.000379(11)
V3 V 0.004840(15) 0.004026(16) 0.004536(14) 0.001037(12) 0.000358(11) 0.000088(11)
O1 O 0.01033(9) 0.01042(10) 0.00866(8) 0.00378(8) -0.00171(7) 0.00096(7)
O2 O 0.00854(8) 0.00705(8) 0.00754(7) 0.00171(7) 0.00309(6) 0.00068(6)
O3 O 0.00677(8) 0.00742(8) 0.01138(9) 0.00136(7) 0.00194(7) 0.00051(7)
O4 O 0.00792(8) 0.00757(8) 0.00762(7) 0.00208(7) 0.00282(6) 0.00086(6)
O5 O 0.00974(9) 0.00918(9) 0.00925(9) 0.00159(8) -0.00168(7) -0.00187(7)
O6 O 0.00827(8) 0.00541(7) 0.00690(7) 0.00166(6) -0.00150(6) -0.00037(6)
O7 O 0.00607(7) 0.00745(8) 0.00839(8) 0.00220(6) 0.00150(6) 0.00241(6)
O8 O 0.00639(7) 0.00657(8) 0.00846(8) 0.00064(6) 0.00143(6) -0.00161(6)
O9 O 0.01008(9) 0.01079(10) 0.00734(8) 0.00238(8) -0.00038(7) -0.00013(7)

loop_
_atom_type_symbol
_atom_type_scat_dispersion_real
_atom_type_scat_dispersion_imag
_atom_type_scat_source
Co 0.3494 0.9721 'International Tables Vol C tables 4.2.6.8 and 6.1.1.1'
O 0.0106 0.0060 'International Tables Vol C tables 4.2.6.8 and 6.1.1.1'
V 0.3005 0.5294 'International Tables Vol C tables 4.2.6.8 and 6.1.1.1'

loop_
_geom_angle_atom_site_label_1
_geom_angle_atom_site_label_2
_geom_angle_atom_site_label_3
_geom_angle_site_symmetry_1
_geom_angle_site_symmetry_3
_geom_angle
_geom_angle_publ_flag
O1 V2 O2 2_666 . 101.95(2) no
V2 Co1 O2 1_455 1_455 23.59(1) no
O2 Co1 O3 1_455 2_566 94.18(1) no
O2 Co1 O3 2_665 1_554 94.18(1) no
Co1 O2 O3 2_665 2_666 43.15(1) no
O3 V3 O8 2_666 2_666 105.94(1) no
O3 V3 O7 2_666 2_666 104.89(2) no
Co1 O3 O2 2_566 2_666 42.67(1) no
O1 Co1 O2 . 1_455 95.03(1) no
O1 Co1 O3 . 2_566 89.29(1) no
O2 Co1 O3 2_665 2_566 85.82(1) no
O1 Co1 O2 2_565 2_665 95.03(1) no
O1 Co1 O3 2_565 1_554 89.29(1) no
O4 Co2 O5 1_554 2_565 79.48(1) no
O4 Co2 O4 2_556 1_554 87.42(1) no
O4 Co2 O5 2_556 2_565 82.11(1) no
O4 Co2 O6 2_556 2_666 94.99(1) no
O3 Co2 O6 2_566 2_666 104.63(1) no
Co2 O2 O3 2_665 1_654 48.75(1) no
O2 Co2 O5 2_665 2_565 89.98(1) no
O5 Co2 O6 2_565 2_666 172.19(1) no
O3 Co2 O4 2_566 1_554 162.12(1) no
O4 Co2 O6 1_554 2_666 93.17(1) no
Co2 O3 V3 2_566 2_666 133.93(2) no

loop_
_geom_bond_atom_site_label_1
_geom_bond_atom_site_label_2
_geom_bond_site_symmetry_2
_geom_bond_distance
Co1 O1 . 2.0014(3)
Co1 O1 2_565 2.0014(3)
Co1 O2 1_455 2.0297(3)
Co1 O2 2_665 2.0297(3)
Co1 O3 1_554 2.0483(3)
Co1 O3 2_566 2.0483(3)
Co2 O2 2_665 2.0314(3)
Co2 O3 2_566 2.0971(4)
Co2 O4 1_554 2.0548(3)
Co2 O4 2_556 2.0352(3)
Co2 O5 2_565 2.1193(3)
Co2 O6 2_666 2.0761(3)
V1 O4 2_666 1.7171(3)
V1 O5 2_676 1.6168(3)
V1 O6 . 1.8964(3)
V1 O7 . 2.0962(3)
V1 O7 2_676 1.9854(3)
V2 O1 2_666 1.6236(4)
V2 O2 . 1.7171(3)
V2 O6 . 1.8737(3)
V2 O8 . 2.1113(3)
V2 O8 2_666 1.9946(3)
V3 O3 2_666 1.6924(3)
V3 O7 2_666 1.7811(3)
V3 O8 2_666 1.7800(3)
V3 O9 2_665 1.6760(3)
